data_9009513
loop_
_publ_author_name
'Steele, I. M.'
'Pluth, J. J.'
'Stanley, C. J.'

_publ_section_title
;
 Crystal structure of barstowite (3PbCl2PbCO3H2O)
;
_journal_name_full 'Mineralogical Magazine'
_journal_page_first 901
_journal_page_last 907
_journal_paper_doi 10.1180/minmag.1999.063.6.09
_journal_volume 63
_journal_year 1999
_chemical_compound_source 'Bounds Cliff, St Endellion, Cornwall'
_chemical_formula_sum 'C H2 Cl6 O4 Pb4'
_chemical_name_mineral Barstowite
_space_group_IT_number 11
_symmetry_space_group_name_Hall '-P 2yb'
_symmetry_space_group_name_H-M 'P 1 21/m 1'
_cell_angle_alpha 90
_cell_angle_beta 91.829
_cell_angle_gamma 90
_cell_length_a 4.2023
_cell_length_b 9.2020
_cell_length_c 16.6608
_cell_formula_units_Z 2
_cell_volume 643.938
_database_code_amcsd 0014538
_exptl_crystal_density_diffrn 5.774
_cod_original_formula_sum 'Pb4 Cl6 C O4 H2'
_cod_database_code 9009513

loop_
_space_group_symop_operation_xyz
x,y,z
x,1/2-y,z
-x,1/2+y,-z
-x,-y,-z

loop_
_atom_site_aniso_label
_atom_site_aniso_U_11
_atom_site_aniso_U_22
_atom_site_aniso_U_33
_atom_site_aniso_U_12
_atom_site_aniso_U_13
_atom_site_aniso_U_23
Pb1 0.02230 0.03290 0.02660 0.00000 0.00030 0.00000
Pb2 0.02240 0.03360 0.02960 0.00000 0.00100 0.00000
Pb3 0.01870 0.01340 0.02460 -0.00080 -0.00090 -0.00180
Cl1 0.01900 0.01600 0.02100 0.00000 -0.00200 0.00000
Cl2 0.02300 0.02000 0.01900 0.00100 0.00080 0.00140
Cl3 0.02500 0.01700 0.01600 0.00000 0.00100 0.00000
Cl4 0.02400 0.01800 0.02200 0.00300 -0.00370 0.00070
C 0.01300 0.01200 0.02300 0.00000 0.01500 0.00000
O1 0.01400 0.01500 0.03400 0.00000 -0.00500 0.00000
O2 0.02200 0.01700 0.01600 0.00000 -0.00100 0.00000
O3 0.02000 0.01000 0.02400 0.00300 0.00000 0.00200

loop_
_atom_site_label
_atom_site_fract_x
_atom_site_fract_y
_atom_site_fract_z
_atom_site_U_iso_or_equiv
Pb1 0.26090 0.75000 0.04150 0.02730
Pb2 0.25420 0.75000 0.51160 0.02850
Pb3 0.81000 0.50960 0.26820 0.01890
Cl1 0.28920 0.75000 0.21890 0.01870
Cl2 0.76900 0.53090 0.08790 0.02080
Cl3 0.74430 0.75000 0.39570 0.01950
Cl4 0.76180 0.55020 0.58580 0.02140
C 0.41600 0.25000 0.24570 0.01600
O1 0.67500 0.25000 0.28750 0.02100
O2 0.75300 0.75000 -0.06320 0.01900
O3 0.29300 0.37290 0.22290 0.01800
H 0.74920 0.66400 -0.09690 ?

loop_
_cod_related_entry_id
_cod_related_entry_database
_cod_related_entry_code
1 AMCSD 0014538
